data_7117259
loop_
_publ_author_name
'Viswanadha G. Saraswatula'
'Binoy K. Saha'

_publ_section_title
;
 A thermal expansion investigation of the melting point anomaly in
 trihalomesitylenes
;
_journal_name_full Chem.Commun.
_journal_page_first 9829
_journal_paper_doi 10.1039/C5cc03033A
_journal_volume 51
_journal_year 2015
_chemical_formula_moiety 'C9 H9 Br3'
_chemical_formula_sum 'C9 H9 Br3'
_chemical_formula_weight 356.89
_chemical_name_systematic
;
tribromomesitylene 
;
_space_group_crystal_system triclinic
_space_group_IT_number 2
_space_group_name_Hall '-P 1'
_space_group_name_H-M_alt 'P -1'
_symmetry_space_group_name_Hall '-P 1'
_symmetry_space_group_name_H-M 'P -1'
_atom_sites_solution_hydrogens geom
_atom_sites_solution_primary iterative
_atom_sites_solution_secondary difmap
_audit_creation_date 2013-09-28
_audit_creation_method
;
  Olex2 1.2
  (compiled Dec  5 2012 16:17:34, GUI svn.r4385)
;
_audit_update_record
;
2015-04-06 deposited with the CCDC.
2015-05-07 downloaded from the CCDC.
;
_cell_angle_alpha 119.828(8)
_cell_angle_beta 106.926(8)
_cell_angle_gamma 95.170(7)
_cell_formula_units_Z 2
_cell_length_a 7.6628(7)
_cell_length_b 9.0535(7)
_cell_length_c 9.0675(7)
_cell_measurement_reflns_used 1752
_cell_measurement_temperature 118(2)
_cell_measurement_theta_max 29.1355
_cell_measurement_theta_min 4.1346
_cell_volume 500.73(10)
_computing_cell_refinement
;
CrysAlisPro, Agilent Technologies,
Version 1.171.36.21 (release 14-08-2012 CrysAlis171 .NET)
(compiled Sep 14 2012,17:21:16)
;
_computing_data_collection
;
CrysAlisPro, Agilent Technologies,
Version 1.171.36.21 (release 14-08-2012 CrysAlis171 .NET)
(compiled Sep 14 2012,17:21:16)
;
_computing_data_reduction
;
CrysAlisPro, Agilent Technologies,
Version 1.171.36.21 (release 14-08-2012 CrysAlis171 .NET)
(compiled Sep 14 2012,17:21:16)
;
_computing_molecular_graphics
;
O. V. Dolomanov, L. J. Bourhis, R. J. Gildea, J. A. K. Howard and H. Puschmann,
OLEX2: a complete structure solution, refinement and analysis program.
J. Appl. Cryst. (2009). 42, 339-341.
;
_computing_publication_material
;
O. V. Dolomanov, L. J. Bourhis, R. J. Gildea, J. A. K. Howard and H. Puschmann,
OLEX2: a complete structure solution, refinement and analysis program.
J. Appl. Cryst. (2009). 42, 339-341.
;
_computing_structure_refinement
;
SHELXL, G.M. Sheldrick, Acta Cryst.
(2008). A64, 112-122
;
_computing_structure_solution
;
olex2.solve (L.J. Bourhis, O.V. Dolomanov, R.J. Gildea, J.A.K. Howard,
H. Puschmann, in preparation, 2011)
;
_diffrn_ambient_temperature 118(2)
_diffrn_detector_area_resol_mean 15.9821
_diffrn_measured_fraction_theta_full 0.9922
_diffrn_measured_fraction_theta_max 0.9366
_diffrn_measurement_details
;
  1 omega  -38.00    8.00   1.0000    4.0000
omega____ theta____ kappa____ phi______ frames
    -      -17.3397  -19.0000   60.0000 46

  2 omega  -80.00   -1.00   1.0000    4.0000
omega____ theta____ kappa____ phi______ frames
    -      -17.3397  -57.0000    0.0000 79

  3 omega  -15.00   19.00   1.0000    4.0000
omega____ theta____ kappa____ phi______ frames
    -      -17.3397  -99.0000  -90.0000 34

  4 omega  -21.00   24.00   1.0000    4.0000
omega____ theta____ kappa____ phi______ frames
    -      -17.3397  -99.0000   60.0000 45

  5 omega  -42.00   15.00   1.0000    4.0000
omega____ theta____ kappa____ phi______ frames
    -      -17.3397   37.0000  -60.0000 57

  6 omega   27.00   55.00   1.0000    4.0000
omega____ theta____ kappa____ phi______ frames
    -      -17.3397   37.0000  -60.0000 28

  7 omega  -74.00   -6.00   1.0000    4.0000
omega____ theta____ kappa____ phi______ frames
    -      -17.3397  -57.0000  150.0000 68

  8 omega  -83.00  -53.00   1.0000    4.0000
omega____ theta____ kappa____ phi______ frames
    -      -17.3397  -19.0000   60.0000 30

  9 omega  -47.00   53.00   1.0000    4.0000
omega____ theta____ kappa____ phi______ frames
    -      -17.3397   77.0000   90.0000 100
;
_diffrn_measurement_device_type 'Xcalibur, Eos'
_diffrn_measurement_method '\w scans'
_diffrn_orient_matrix_UB_11 -0.0510595000
_diffrn_orient_matrix_UB_12 0.0459680000
_diffrn_orient_matrix_UB_13 0.0538463000
_diffrn_orient_matrix_UB_21 0.0777172000
_diffrn_orient_matrix_UB_22 0.0779265000
_diffrn_orient_matrix_UB_23 0.0538214000
_diffrn_orient_matrix_UB_31 -0.0391142000
_diffrn_orient_matrix_UB_32 0.0260879000
_diffrn_orient_matrix_UB_33 -0.0615051000
_diffrn_radiation_monochromator graphite
_diffrn_radiation_type 'Mo K\a'
_diffrn_radiation_wavelength 0.7107
_diffrn_reflns_av_R_equivalents 0.0350
_diffrn_reflns_av_unetI/netI 0.0530
_diffrn_reflns_limit_h_max 10
_diffrn_reflns_limit_h_min -10
_diffrn_reflns_limit_k_max 11
_diffrn_reflns_limit_k_min -11
_diffrn_reflns_limit_l_max 12
_diffrn_reflns_limit_l_min -11
_diffrn_reflns_number 4813
_diffrn_reflns_theta_full 25.00
_diffrn_reflns_theta_max 29.20
_diffrn_reflns_theta_min 4.14
_diffrn_source 'Enhance (Mo) X-ray Source'
_exptl_absorpt_coefficient_mu 12.026
_exptl_absorpt_correction_T_max 1.00000
_exptl_absorpt_correction_T_min 0.25984
_exptl_absorpt_correction_type multi-scan
_exptl_absorpt_process_details
;
CrysAlisPro, Agilent Technologies,
Version 1.171.36.21 (release 14-08-2012 CrysAlis171 .NET)
(compiled Sep 14 2012,17:21:16)
Empirical absorption correction using spherical harmonics,
 implemented in SCALE3 ABSPACK scaling algorithm.
;
_exptl_crystal_colour colourless
_exptl_crystal_colour_primary colourless
_exptl_crystal_density_diffrn 2.367
_exptl_crystal_density_method 'not measured'
_exptl_crystal_description block
_exptl_crystal_F_000 336
_exptl_crystal_size_max 0.4
_exptl_crystal_size_mid 0.4
_exptl_crystal_size_min 0.2
_refine_diff_density_max 1.159
_refine_diff_density_min -1.649
_refine_diff_density_rms 0.215
_refine_ls_extinction_method none
_refine_ls_goodness_of_fit_ref 1.040
_refine_ls_hydrogen_treatment mixed
_refine_ls_matrix_type full
_refine_ls_number_parameters 112
_refine_ls_number_reflns 2296
_refine_ls_number_restraints 0
_refine_ls_restrained_S_all 1.040
_refine_ls_R_factor_all 0.0473
_refine_ls_R_factor_gt 0.0369
_refine_ls_shift/su_max 0.001
_refine_ls_shift/su_mean 0.000
_refine_ls_structure_factor_coef Fsqd
_refine_ls_weighting_details 'calc w=1/[\s^2^(Fo^2^)+(0.0430P)^2^+0.0000P] where P=(Fo^2^+2Fc^2^)/3'
_refine_ls_weighting_scheme calc
_refine_ls_wR_factor_gt 0.0833
_refine_ls_wR_factor_ref 0.0885
_reflns_number_gt 1940
_reflns_number_total 2296
_reflns_threshold_expression >2sigma(I)
_cod_data_source_file c5cc03033a2.cif
_cod_data_source_block tbm-118K
_cod_original_cell_volume 500.73(7)
_cod_database_code 7117259

loop_
_space_group_symop_id
_space_group_symop_operation_xyz
1 'x, y, z'
2 '-x, -y, -z'

loop_
_atom_site_label
_atom_site_type_symbol
_atom_site_fract_x
_atom_site_fract_y
_atom_site_fract_z
_atom_site_U_iso_or_equiv
_atom_site_adp_type
_atom_site_occupancy
_atom_site_symmetry_multiplicity
_atom_site_calc_flag
_atom_site_refinement_flags
_atom_site_disorder_assembly
_atom_site_disorder_group
Br3 Br 0.73210(7) 0.60129(6) 0.74179(6) 0.01673(14) Uani 1 1 d . . .
Br2 Br 0.78217(7) 0.73157(6) 1.43514(6) 0.01544(14) Uani 1 1 d . . .
Br1 Br 0.73351(7) 0.04338(6) 0.86219(7) 0.01797(14) Uani 1 1 d . . .
C5 C 0.7436(6) 0.5195(6) 0.9011(6) 0.0099(9) Uani 1 1 d . . .
C7 C 0.7613(7) 0.3266(6) 1.2513(7) 0.0179(10) Uani 1 1 d . . .
H7A H 0.8821 0.2992 1.2834 0.027 Uiso 1 1 calc R . .
H7B H 0.6557 0.2189 1.1856 0.027 Uiso 1 1 calc R . .
H7C H 0.7496 0.4172 1.3642 0.027 Uiso 1 1 calc R . .
C6 C 0.7381(6) 0.3411(6) 0.8291(6) 0.0111(9) Uani 1 1 d . . .
C9 C 0.7244(7) 0.2177(6) 0.6347(6) 0.0162(10) Uani 1 1 d . . .
H9A H 0.8220 0.2730 0.6133 0.024 Uiso 1 1 calc R . .
H9B H 0.5983 0.1944 0.5469 0.024 Uiso 1 1 calc R . .
H9C H 0.7440 0.1057 0.6176 0.024 Uiso 1 1 calc R . .
C1 C 0.7436(6) 0.2854(6) 0.9484(6) 0.0111(9) Uani 1 1 d . . .
C2 C 0.7559(6) 0.3951(6) 1.1297(6) 0.0113(9) Uani 1 1 d . . .
C8 C 0.7637(7) 0.8320(6) 1.1504(7) 0.0168(10) Uani 1 1 d . . .
H8A H 0.7613 0.8543 1.0546 0.025 Uiso 1 1 calc R . .
H8B H 0.8812 0.9090 1.2600 0.025 Uiso 1 1 calc R . .
H8C H 0.6538 0.8574 1.1828 0.025 Uiso 1 1 calc R . .
C4 C 0.7558(6) 0.6393(6) 1.0787(6) 0.0113(9) Uani 1 1 d . . .
C3 C 0.7611(6) 0.5709(6) 1.1881(6) 0.0105(9) Uani 1 1 d . . .

loop_
_atom_site_aniso_label
_atom_site_aniso_U_11
_atom_site_aniso_U_22
_atom_site_aniso_U_33
_atom_site_aniso_U_23
_atom_site_aniso_U_13
_atom_site_aniso_U_12
Br3 0.0270(3) 0.0131(2) 0.0131(3) 0.0096(2) 0.0074(2) 0.0049(2)
Br2 0.0237(3) 0.0103(2) 0.0088(3) 0.0030(2) 0.0065(2) 0.0032(2)
Br1 0.0308(3) 0.0071(2) 0.0167(3) 0.0062(2) 0.0104(2) 0.0065(2)
C5 0.008(2) 0.008(2) 0.012(2) 0.0069(19) 0.0000(18) 0.0005(17)
C7 0.034(3) 0.016(2) 0.015(3) 0.012(2) 0.014(2) 0.012(2)
C6 0.009(2) 0.010(2) 0.011(2) 0.0056(19) 0.0014(19) 0.0001(18)
C9 0.019(2) 0.014(2) 0.011(2) 0.005(2) 0.004(2) 0.002(2)
C1 0.013(2) 0.003(2) 0.018(3) 0.0070(19) 0.0039(19) 0.0026(18)
C2 0.012(2) 0.007(2) 0.013(2) 0.0050(19) 0.004(2) 0.0020(18)
C8 0.027(3) 0.003(2) 0.017(3) 0.003(2) 0.008(2) 0.003(2)
C4 0.011(2) 0.005(2) 0.012(2) 0.0032(18) 0.0016(19) -0.0002(18)
C3 0.011(2) 0.010(2) 0.006(2) 0.0025(18) 0.0026(18) 0.0023(18)

loop_
_atom_type_symbol
_atom_type_description
_atom_type_scat_dispersion_real
_atom_type_scat_dispersion_imag
_atom_type_scat_source
C C 0.0033 0.0016 'International Tables Vol C Tables 4.2.6.8 and 6.1.1.4'
H H 0.0000 0.0000 'International Tables Vol C Tables 4.2.6.8 and 6.1.1.4'
Br Br -0.2901 2.4595 'International Tables Vol C Tables 4.2.6.8 and 6.1.1.4'

loop_
_geom_angle_atom_site_label_1
_geom_angle_atom_site_label_2
_geom_angle_atom_site_label_3
_geom_angle
_geom_angle_site_symmetry_1
_geom_angle_site_symmetry_3
C6 C5 Br3 117.0(3) . .
C4 C5 Br3 118.4(3) . .
C4 C5 C6 124.6(4) . .
H7A C7 H7B 109.5 . .
H7A C7 H7C 109.5 . .
H7B C7 H7C 109.5 . .
C2 C7 H7A 109.5 . .
C2 C7 H7B 109.5 . .
C2 C7 H7C 109.5 . .
C5 C6 C9 122.0(4) . .
C1 C6 C5 115.4(4) . .
C1 C6 C9 122.6(4) . .
C6 C9 H9A 109.5 . .
C6 C9 H9B 109.5 . .
C6 C9 H9C 109.5 . .
H9A C9 H9B 109.5 . .
H9A C9 H9C 109.5 . .
H9B C9 H9C 109.5 . .
C6 C1 Br1 118.7(3) . .
C6 C1 C2 124.6(4) . .
C2 C1 Br1 116.8(3) . .
C1 C2 C7 121.9(4) . .
C3 C2 C7 122.7(4) . .
C3 C2 C1 115.4(4) . .
H8A C8 H8B 109.5 . .
H8A C8 H8C 109.5 . .
H8B C8 H8C 109.5 . .
C4 C8 H8A 109.5 . .
C4 C8 H8B 109.5 . .
C4 C8 H8C 109.5 . .
C5 C4 C8 122.4(4) . .
C5 C4 C3 115.7(4) . .
C3 C4 C8 121.9(4) . .
C2 C3 Br2 118.4(3) . .
C2 C3 C4 124.3(4) . .
C4 C3 Br2 117.3(3) . .

loop_
_geom_bond_atom_site_label_1
_geom_bond_atom_site_label_2
_geom_bond_distance
_geom_bond_site_symmetry_2
Br3 C5 1.909(4) .
Br2 C3 1.915(4) .
Br1 C1 1.910(4) .
C5 C6 1.399(6) .
C5 C4 1.391(6) .
C7 H7A 0.9800 .
C7 H7B 0.9800 .
C7 H7C 0.9800 .
C7 C2 1.504(6) .
C6 C9 1.510(6) .
C6 C1 1.395(6) .
C9 H9A 0.9800 .
C9 H9B 0.9800 .
C9 H9C 0.9800 .
C1 C2 1.402(6) .
C2 C3 1.397(6) .
C8 H8A 0.9800 .
C8 H8B 0.9800 .
C8 H8C 0.9800 .
C8 C4 1.517(6) .
C4 C3 1.400(6) .
